data_7109717
loop_
_publ_author_name
'Xiaodong Chi'
'Min Xue'
'Yingjie Ma'
'Xuzhou Yan'
'Feihe Huang'

_publ_section_title
;
 A pillar[6]arene with mono(ethylene oxide) substituents: synthesis and
 complexation with diquat
;
_journal_coden_Cambridge 0182
_journal_name_full Chem.Commun.
_journal_page_first 8175
_journal_paper_doi 10.1039/c3cc43940b
_journal_volume 49
_journal_year 2013
_chemical_formula_moiety 'C94 H126 F12 N4 O24 P2'
_chemical_formula_sum 'C94 H126 F12 N4 O24 P2'
_chemical_formula_weight 1985.93
_chemical_name_systematic
; 
 ? 
;
_space_group_IT_number 15
_symmetry_cell_setting monoclinic
_symmetry_space_group_name_Hall '-C 2yc'
_symmetry_space_group_name_H-M 'C 1 2/c 1'
_atom_sites_solution_hydrogens geom
_atom_sites_solution_primary direct
_atom_sites_solution_secondary difmap
_audit_creation_method SHELXL-97
_cell_angle_alpha 90.00
_cell_angle_beta 100.616(3)
_cell_angle_gamma 90.00
_cell_formula_units_Z 8
_cell_length_a 39.5938(13)
_cell_length_b 13.3342(3)
_cell_length_c 38.3519(8)
_cell_measurement_reflns_used 10160
_cell_measurement_temperature 140(2)
_cell_measurement_theta_max 67.3254
_cell_measurement_theta_min 3.5009
_cell_volume 19901.4(9)
_computing_cell_refinement 'CrysAlis PRO (Agilent Technologies, 2011)'
_computing_data_collection 'CrysAlis PRO'
_computing_data_reduction 'CrysAlis PRO'
_computing_molecular_graphics 'OLEX2 (Dolomanov et al., 2009)'
_computing_publication_material OLEX2
_computing_structure_refinement 'SHELXL-97 (Sheldrick, 2008)'
_computing_structure_solution 'SHELXS-97 (Sheldrick, 2008)'
_diffrn_ambient_temperature 140(2)
_diffrn_detector_area_resol_mean 10.3592
_diffrn_measured_fraction_theta_full 0.994
_diffrn_measured_fraction_theta_max 0.994
_diffrn_measurement_device_type 'Xcalibur, Atlas, Gemini ultra'
_diffrn_measurement_method '\w scans'
_diffrn_radiation_monochromator graphite
_diffrn_radiation_source 'fine-focus sealed tube'
_diffrn_radiation_type CuK\a
_diffrn_radiation_wavelength 1.54184
_diffrn_reflns_av_R_equivalents 0.0323
_diffrn_reflns_av_sigmaI/netI 0.0357
_diffrn_reflns_limit_h_max 46
_diffrn_reflns_limit_h_min -31
_diffrn_reflns_limit_k_max 15
_diffrn_reflns_limit_k_min -15
_diffrn_reflns_limit_l_max 39
_diffrn_reflns_limit_l_min -44
_diffrn_reflns_number 35832
_diffrn_reflns_theta_full 65.09
_diffrn_reflns_theta_max 65.09
_diffrn_reflns_theta_min 3.50
_exptl_absorpt_coefficient_mu 1.216
_exptl_absorpt_correction_T_max 0.7930
_exptl_absorpt_correction_T_min 0.6106
_exptl_absorpt_correction_type multi-scan
_exptl_absorpt_process_details
;
CrysAlis PRO (Agilent Technologies, 2011) 
;
_exptl_crystal_colour red
_exptl_crystal_density_diffrn 1.326
_exptl_crystal_density_method 'not measured'
_exptl_crystal_description needle
_exptl_crystal_F_000 8384
_exptl_crystal_size_max 0.45
_exptl_crystal_size_mid 0.23
_exptl_crystal_size_min 0.20
_refine_diff_density_max 0.948
_refine_diff_density_min -0.612
_refine_diff_density_rms 0.070
_refine_ls_extinction_method none
_refine_ls_goodness_of_fit_ref 1.037
_refine_ls_hydrogen_treatment constr
_refine_ls_matrix_type full
_refine_ls_number_parameters 1287
_refine_ls_number_reflns 16879
_refine_ls_number_restraints 0
_refine_ls_restrained_S_all 1.037
_refine_ls_R_factor_all 0.0891
_refine_ls_R_factor_gt 0.0730
_refine_ls_shift/su_max 0.000
_refine_ls_shift/su_mean 0.000
_refine_ls_structure_factor_coef Fsqd
_refine_ls_weighting_details 'calc w=1/[\s^2^(Fo^2^)+(0.1369P)^2^+30.3649P] where P=(Fo^2^+2Fc^2^)/3'
_refine_ls_weighting_scheme calc
_refine_ls_wR_factor_gt 0.2097
_refine_ls_wR_factor_ref 0.2282
_reflns_number_gt 13166
_reflns_number_total 16879
_reflns_threshold_expression >2sigma(I)
_cod_data_source_file c3cc43940b.txt
_cod_data_source_block global
_cod_original_cell_volume 19901.3(9)
_cod_original_sg_symbol_H-M 'C 2/c'
_cod_database_code 7109717

loop_
_symmetry_equiv_pos_as_xyz
'x, y, z'
'-x, y, -z+1/2'
'x+1/2, y+1/2, z'
'-x+1/2, y+1/2, -z+1/2'
'-x, -y, -z'
'x, -y, z-1/2'
'-x+1/2, -y+1/2, -z'
'x+1/2, -y+1/2, z-1/2'

loop_
_atom_site_label
_atom_site_type_symbol
_atom_site_fract_x
_atom_site_fract_y
_atom_site_fract_z
_atom_site_U_iso_or_equiv
_atom_site_adp_type
_atom_site_occupancy
_atom_site_symmetry_multiplicity
_atom_site_calc_flag
_atom_site_refinement_flags
_atom_site_disorder_assembly
_atom_site_disorder_group
P1 P 0.62600(3) 0.52042(9) 0.38704(2) 0.0596(3) Uani 1 1 d . . .
P2 P 0.5000 0.78608(15) 0.2500 0.0727(4) Uani 1 2 d S . .
P3 P 0.28841(12) 0.7997(3) 0.49937(9) 0.1146(13) Uani 0.50 1 d P . .
F1 F 0.61099(11) 0.4505(3) 0.41325(8) 0.1298(15) Uani 1 1 d . . .
F2 F 0.59146(8) 0.5743(3) 0.37674(13) 0.1386(16) Uani 1 1 d . . .
F3 F 0.64336(9) 0.5842(4) 0.36100(8) 0.1296(16) Uani 1 1 d . . .
F4 F 0.66212(10) 0.4654(3) 0.39762(13) 0.1389(16) Uani 1 1 d . . .
F5 F 0.63877(8) 0.5971(2) 0.41784(7) 0.0875(8) Uani 1 1 d . . .
F6 F 0.61457(9) 0.4426(3) 0.35630(8) 0.1077(11) Uani 1 1 d . . .
F7 F 0.53924(10) 0.7847(5) 0.26498(10) 0.157(2) Uani 1 1 d . . .
F8 F 0.49578(14) 0.8650(3) 0.27917(12) 0.1476(17) Uani 1 1 d . . .
F9 F 0.50583(11) 0.7046(3) 0.22211(8) 0.1150(12) Uani 1 1 d . . .
F10 F 0.2678(3) 0.8813(6) 0.4751(2) 0.149(4) Uani 0.50 1 d P . .
F11 F 0.2779(3) 0.7174(6) 0.4690(2) 0.154(4) Uani 0.50 1 d P . .
F12 F 0.3100(3) 0.7234(7) 0.5254(3) 0.186(6) Uani 0.50 1 d P . .
F13 F 0.29990(17) 0.8854(6) 0.52889(17) 0.107(2) Uani 0.50 1 d P . .
F14 F 0.3236(2) 0.8128(9) 0.4850(2) 0.155(4) Uani 0.50 1 d P . .
F15 F 0.2558(3) 0.7794(9) 0.5162(3) 0.154(4) Uani 0.50 1 d P . .
O1 O 0.40769(5) 1.16351(17) 0.32708(5) 0.0386(5) Uani 1 1 d . B .
O2 O 0.44801(8) 1.1114(3) 0.27523(7) 0.0791(10) Uani 1 1 d . . .
O3 O 0.35638(5) 1.11224(18) 0.45052(5) 0.0422(5) Uani 1 1 d . . .
O4 O 0.32441(8) 1.1882(3) 0.50550(7) 0.0738(9) Uani 1 1 d . . .
O5 O 0.47845(5) 1.01378(15) 0.43783(5) 0.0333(4) Uani 1 1 d . . .
O6 O 0.50345(6) 1.00659(18) 0.36995(5) 0.0434(5) Uani 1 1 d . . .
O7 O 0.41108(6) 0.84939(17) 0.53832(6) 0.0455(5) Uani 1 1 d . . .
O8 O 0.39848(10) 0.8697(3) 0.61091(8) 0.0814(9) Uani 1 1 d . . .
O9 O 0.50453(5) 0.65080(15) 0.47623(5) 0.0352(4) Uani 1 1 d . . .
O10 O 0.55757(5) 0.74987(17) 0.44782(6) 0.0427(5) Uani 1 1 d . . .
O11 O 0.37482(5) 0.49323(16) 0.47311(5) 0.0363(5) Uani 1 1 d . . .
O12 O 0.30196(6) 0.4807(3) 0.46752(7) 0.0661(8) Uani 1 1 d . . .
O13 O 0.44281(5) 0.43954(19) 0.37130(5) 0.0433(5) Uani 1 1 d . . .
O14 O 0.50644(6) 0.3613(2) 0.35777(9) 0.0732(9) Uani 1 1 d . . .
O15 O 0.30155(5) 0.39684(17) 0.35118(5) 0.0386(5) Uani 1 1 d . . .
O16 O 0.24365(6) 0.5009(2) 0.37062(7) 0.0574(7) Uani 1 1 d . . .
O17 O 0.37096(5) 0.52838(16) 0.25301(6) 0.0412(5) Uani 1 1 d . A .
O18 O 0.44240(16) 0.4963(6) 0.25537(16) 0.0721(15) Uani 0.591(4) 1 d P A 2
O19 O 0.24794(5) 0.70035(14) 0.26998(5) 0.0359(5) Uani 1 1 d . . .
O20 O 0.20177(6) 0.78715(19) 0.31246(7) 0.0550(6) Uani 1 1 d . . .
O21 O 0.35330(5) 0.89456(16) 0.23383(6) 0.0409(5) Uani 1 1 d . . .
O22 O 0.36473(10) 0.9058(4) 0.16335(8) 0.1025(14) Uani 1 1 d . . .
O23 O 0.27583(6) 1.06597(18) 0.32383(6) 0.0480(6) Uani 1 1 d . . .
O24 O 0.24498(7) 1.0868(3) 0.38397(7) 0.0808(10) Uani 1 1 d . . .
N1 N 0.37089(7) 0.7342(2) 0.40359(7) 0.0453(6) Uani 1 1 d . . .
N2 N 0.40522(7) 0.8590(2) 0.36247(8) 0.0455(6) Uani 1 1 d . . .
N3 N 0.46880(12) 0.7213(3) 0.38004(12) 0.0801(11) Uani 1 1 d . . .
N4 N 0.31398(13) 0.8936(3) 0.38791(18) 0.1071(18) Uani 1 1 d . . .
C1 C 0.36023(7) 1.14573(19) 0.35547(7) 0.0278(5) Uani 1 1 d . . .
C2 C 0.39568(7) 1.1525(2) 0.35846(7) 0.0294(6) Uani 1 1 d . . .
C3 C 0.41726(7) 1.1482(2) 0.39164(7) 0.0296(6) Uani 1 1 d . . .
H3 H 0.4414 1.1547 0.3933 0.036 Uiso 1 1 calc R . .
C4 C 0.40373(7) 1.1346(2) 0.42231(7) 0.0290(6) Uani 1 1 d . . .
C5 C 0.36821(7) 1.1258(2) 0.41921(7) 0.0312(6) Uani 1 1 d . . .
C6 C 0.34680(7) 1.1311(2) 0.38613(7) 0.0297(6) Uani 1 1 d . . .
H6 H 0.3227 1.1246 0.3845 0.036 Uiso 1 1 calc R . .
C7 C 0.44281(8) 1.1915(2) 0.32915(8) 0.0378(7) Uani 1 1 d . . .
H7A H 0.4582 1.1380 0.3408 0.045 Uiso 1 1 calc R B .
H7B H 0.4478 1.2540 0.3431 0.045 Uiso 1 1 calc R . .
C8 C 0.44836(10) 1.2071(3) 0.29196(9) 0.0560(10) Uani 1 1 d . B .
H8A H 0.4299 1.2501 0.2788 0.067 Uiso 1 1 calc R . .
H8B H 0.4707 1.2407 0.2922 0.067 Uiso 1 1 calc R . .
C9 C 0.4560(3) 1.0997(9) 0.2421(2) 0.070(2) Uani 0.585(11) 1 d P B 1
H9A H 0.4368 1.1228 0.2241 0.105 Uiso 0.585(11) 1 calc PR B 1
H9B H 0.4605 1.0287 0.2381 0.105 Uiso 0.585(11) 1 calc PR B 1
H9C H 0.4766 1.1391 0.2405 0.105 Uiso 0.585(11) 1 calc PR B 1
C10 C 0.32042(9) 1.1152(3) 0.44906(9) 0.0510(9) Uani 1 1 d . . .
H10A H 0.3091 1.0607 0.4336 0.061 Uiso 1 1 calc R . .
H10B H 0.3110 1.1801 0.4391 0.061 Uiso 1 1 calc R . .
C11 C 0.31367(10) 1.1024(3) 0.48595(9) 0.0541(9) Uani 1 1 d . . .
H11A H 0.2888 1.0914 0.4852 0.065 Uiso 1 1 calc R . .
H11B H 0.3263 1.0432 0.4972 0.065 Uiso 1 1 calc R . .
C12 C 0.31788(14) 1.1844(5) 0.54006(12) 0.0912(18) Uani 1 1 d . . .
H12A H 0.2930 1.1822 0.5393 0.137 Uiso 1 1 calc R . .
H12B H 0.3275 1.2441 0.5531 0.137 Uiso 1 1 calc R . .
H12C H 0.3285 1.1241 0.5520 0.137 Uiso 1 1 calc R . .
C13 C 0.42717(7) 1.1318(2) 0.45819(7) 0.0309(6) Uani 1 1 d . . .
H13A H 0.4162 1.1700 0.4753 0.037 Uiso 1 1 calc R . .
H13B H 0.4489 1.1661 0.4563 0.037 Uiso 1 1 calc R . .
C14 C 0.43553(7) 1.0267(2) 0.47295(7) 0.0286(6) Uani 1 1 d . . .
C15 C 0.46278(7) 0.9724(2) 0.46377(7) 0.0288(6) Uani 1 1 d . . .
C16 C 0.47266(7) 0.8804(2) 0.47970(7) 0.0291(6) Uani 1 1 d . . .
H16 H 0.4916 0.8451 0.4736 0.035 Uiso 1 1 calc R . .
C17 C 0.45482(7) 0.8398(2) 0.50476(7) 0.0287(6) Uani 1 1 d . . .
C18 C 0.42696(7) 0.8923(2) 0.51311(7) 0.0319(6) Uani 1 1 d . . .
C19 C 0.41753(8) 0.9849(2) 0.49716(7) 0.0323(6) Uani 1 1 d . . .
H19 H 0.3984 1.0198 0.5030 0.039 Uiso 1 1 calc R . .
C20 C 0.50901(7) 0.9661(2) 0.43149(8) 0.0362(6) Uani 1 1 d . . .
H20A H 0.5038 0.8968 0.4229 0.043 Uiso 1 1 calc R . .
H20B H 0.5262 0.9628 0.4538 0.043 Uiso 1 1 calc R . .
C21 C 0.52316(8) 1.0250(3) 0.40426(8) 0.0431(7) Uani 1 1 d . . .
H21A H 0.5226 1.0975 0.4098 0.052 Uiso 1 1 calc R . .
H21B H 0.5474 1.0057 0.4047 0.052 Uiso 1 1 calc R . .
C22 C 0.51988(10) 1.0457(3) 0.34288(9) 0.0554(9) Uani 1 1 d . . .
H22A H 0.5064 1.0284 0.3196 0.083 Uiso 1 1 calc R . .
H22B H 0.5429 1.0168 0.3452 0.083 Uiso 1 1 calc R . .
H22C H 0.5216 1.1188 0.3452 0.083 Uiso 1 1 calc R . .
C23 C 0.38357(11) 0.9027(3) 0.54902(11) 0.0607(10) Uani 1 1 d . . .
H23A H 0.3637 0.9056 0.5292 0.073 Uiso 1 1 calc R . .
H23B H 0.3908 0.9721 0.5558 0.073 Uiso 1 1 calc R . .
C24 C 0.37367(12) 0.8486(4) 0.58037(12) 0.0683(12) Uani 1 1 d . . .
H24A H 0.3507 0.8712 0.5839 0.082 Uiso 1 1 calc R . .
H24B H 0.3726 0.7754 0.5759 0.082 Uiso 1 1 calc R . .
C25 C 0.38852(17) 0.8258(5) 0.64079(14) 0.0965(18) Uani 1 1 d . . .
H25A H 0.3848 0.7537 0.6367 0.145 Uiso 1 1 calc R . .
H25B H 0.3672 0.8569 0.6449 0.145 Uiso 1 1 calc R . .
H25C H 0.4066 0.8361 0.6616 0.145 Uiso 1 1 calc R . .
C26 C 0.46571(7) 0.7389(2) 0.52148(7) 0.0307(6) Uani 1 1 d . . .
H26A H 0.4569 0.7321 0.5439 0.037 Uiso 1 1 calc R . .
H26B H 0.4911 0.7357 0.5272 0.037 Uiso 1 1 calc R . .
C27 C 0.45224(7) 0.6523(2) 0.49689(7) 0.0279(6) Uani 1 1 d . . .
C28 C 0.41951(7) 0.6143(2) 0.49636(7) 0.0296(6) Uani 1 1 d . . .
H28 H 0.4055 0.6432 0.5113 0.035 Uiso 1 1 calc R . .
C29 C 0.40680(7) 0.5345(2) 0.47431(7) 0.0291(6) Uani 1 1 d . . .
C30 C 0.42726(7) 0.4901(2) 0.45263(7) 0.0280(6) Uani 1 1 d . . .
C31 C 0.45982(7) 0.5291(2) 0.45292(7) 0.0300(6) Uani 1 1 d . . .
H31 H 0.4739 0.5003 0.4380 0.036 Uiso 1 1 calc R . .
C32 C 0.47230(7) 0.6099(2) 0.47465(7) 0.0281(6) Uani 1 1 d . . .
C33 C 0.52712(7) 0.6007(2) 0.45698(8) 0.0350(6) Uani 1 1 d . . .
H33A H 0.5173 0.6014 0.4313 0.042 Uiso 1 1 calc R . .
H33B H 0.5301 0.5300 0.4648 0.042 Uiso 1 1 calc R . .
C34 C 0.56114(7) 0.6534(2) 0.46357(8) 0.0382(7) Uani 1 1 d . . .
H34A H 0.5696 0.6598 0.4894 0.046 Uiso 1 1 calc R . .
H34B H 0.5781 0.6138 0.4534 0.046 Uiso 1 1 calc R . .
C35 C 0.59032(9) 0.7922(3) 0.44655(10) 0.0515(8) Uani 1 1 d . . .
H35A H 0.6019 0.7514 0.4311 0.077 Uiso 1 1 calc R . .
H35B H 0.6042 0.7936 0.4705 0.077 Uiso 1 1 calc R . .
H35C H 0.5874 0.8607 0.4372 0.077 Uiso 1 1 calc R . .
C36 C 0.35694(8) 0.5199(3) 0.50091(8) 0.0441(7) Uani 1 1 d . . .
H36A H 0.3502 0.5915 0.4988 0.053 Uiso 1 1 calc R . .
H36B H 0.3721 0.5098 0.5242 0.053 Uiso 1 1 calc R . .
C37 C 0.32577(9) 0.4560(3) 0.49827(9) 0.0552(9) Uani 1 1 d . . .
H37A H 0.3323 0.3844 0.4974 0.066 Uiso 1 1 calc R . .
H37B H 0.3152 0.4662 0.5195 0.066 Uiso 1 1 calc R . .
C38 C 0.26932(11) 0.4453(6) 0.46824(13) 0.0949(19) Uani 1 1 d . . .
H38A H 0.2538 0.4643 0.4463 0.142 Uiso 1 1 calc R . .
H38B H 0.2610 0.4744 0.4886 0.142 Uiso 1 1 calc R . .
H38C H 0.2699 0.3721 0.4704 0.142 Uiso 1 1 calc R . .
C39 C 0.41544(7) 0.3958(2) 0.43137(7) 0.0306(6) Uani 1 1 d . . .
H39A H 0.4361 0.3578 0.4281 0.037 Uiso 1 1 calc R . .
H39B H 0.4027 0.3535 0.4457 0.037 Uiso 1 1 calc R . .
C40 C 0.39306(7) 0.4109(2) 0.39536(7) 0.0292(6) Uani 1 1 d . . .
C41 C 0.40741(7) 0.4303(2) 0.36528(7) 0.0319(6) Uani 1 1 d . . .
C42 C 0.38681(7) 0.4336(2) 0.33182(7) 0.0315(6) Uani 1 1 d . . .
H42 H 0.3970 0.4460 0.3117 0.038 Uiso 1 1 calc R . .
C43 C 0.35141(7) 0.41896(19) 0.32726(7) 0.0273(5) Uani 1 1 d . . .
C44 C 0.33684(7) 0.4046(2) 0.35711(7) 0.0294(6) Uani 1 1 d . . .
C45 C 0.35763(7) 0.3993(2) 0.39075(7) 0.0294(6) Uani 1 1 d . . .
H45 H 0.3473 0.3875 0.4109 0.035 Uiso 1 1 calc R . .
C46 C 0.45850(8) 0.4714(3) 0.34249(9) 0.0461(8) Uani 1 1 d . . .
H46A H 0.4521 0.5417 0.3360 0.055 Uiso 1 1 calc R . .
H46B H 0.4509 0.4284 0.3215 0.055 Uiso 1 1 calc R . .
C47 C 0.49682(9) 0.4626(3) 0.35495(10) 0.0524(9) Uani 1 1 d . . .
H47A H 0.5089 0.4968 0.3379 0.063 Uiso 1 1 calc R . .
H47B H 0.5035 0.4957 0.3783 0.063 Uiso 1 1 calc R . .
C48 C 0.53966(15) 0.3467(5) 0.37702(19) 0.1055(19) Uani 1 1 d . . .
H48A H 0.5564 0.3766 0.3641 0.158 Uiso 1 1 calc R . .
H48B H 0.5442 0.2747 0.3801 0.158 Uiso 1 1 calc R . .
H48C H 0.5417 0.3786 0.4003 0.158 Uiso 1 1 calc R . .
C49 C 0.28539(8) 0.3710(3) 0.38017(8) 0.0419(7) Uani 1 1 d . . .
H49A H 0.2958 0.4093 0.4016 0.050 Uiso 1 1 calc R . .
H49B H 0.2884 0.2986 0.3855 0.050 Uiso 1 1 calc R . .
C50 C 0.24789(8) 0.3955(3) 0.37006(9) 0.0473(8) Uani 1 1 d . . .
H50A H 0.2387 0.3694 0.3460 0.057 Uiso 1 1 calc R . .
H50B H 0.2351 0.3637 0.3870 0.057 Uiso 1 1 calc R . .
C51 C 0.20881(12) 0.5298(5) 0.36738(17) 0.0931(19) Uani 1 1 d . . .
H51A H 0.1954 0.5007 0.3457 0.140 Uiso 1 1 calc R . .
H51B H 0.2071 0.6031 0.3662 0.140 Uiso 1 1 calc R . .
H51C H 0.1998 0.5057 0.3880 0.140 Uiso 1 1 calc R . .
C52 C 0.33002(7) 0.4156(2) 0.29013(7) 0.0287(6) Uani 1 1 d . . .
H52A H 0.3434 0.3814 0.2743 0.034 Uiso 1 1 calc R . .
H52B H 0.3092 0.3749 0.2906 0.034 Uiso 1 1 calc R . .
C53 C 0.31911(7) 0.51769(19) 0.27474(6) 0.0265(5) Uani 1 1 d . . .
C54 C 0.34001(7) 0.5718(2) 0.25586(7) 0.0292(6) Uani 1 1 d . . .
C55 C 0.32934(7) 0.6656(2) 0.24186(7) 0.0292(6) Uani 1 1 d . . .
H55 H 0.3434 0.7011 0.2285 0.035 Uiso 1 1 calc R . .
C56 C 0.29876(7) 0.70808(19) 0.24708(6) 0.0270(5) Uani 1 1 d . . .
C57 C 0.27790(7) 0.65435(19) 0.26592(7) 0.0282(6) Uani 1 1 d . . .
C58 C 0.28803(7) 0.5594(2) 0.27924(7) 0.0276(5) Uani 1 1 d . . .
H58 H 0.2734 0.5226 0.2916 0.033 Uiso 1 1 calc R . .
C59 C 0.39015(9) 0.5694(3) 0.22820(9) 0.0456(8) Uani 1 1 d . . .
H59C H 0.3988 0.6366 0.2364 0.055 Uiso 0.591(4) 1 calc PR A 2
H59D H 0.3748 0.5776 0.2049 0.055 Uiso 0.591(4) 1 calc PR A 2
H59A H 0.3876 0.6432 0.2266 0.055 Uiso 0.409(4) 1 calc PR A 1
H59B H 0.3827 0.5401 0.2043 0.055 Uiso 0.409(4) 1 calc PR A 1
C60 C 0.41903(15) 0.5063(5) 0.22391(18) 0.0474(12) Uani 0.591(4) 1 d P A 2
H60A H 0.4104 0.4391 0.2155 0.057 Uiso 0.591(4) 1 calc PR A 2
H60B H 0.4307 0.5358 0.2056 0.057 Uiso 0.591(4) 1 calc PR A 2
C61 C 0.4744(2) 0.4630(8) 0.2502(2) 0.0815(19) Uani 0.591(4) 1 d P A 2
H61A H 0.4830 0.5082 0.2337 0.122 Uiso 0.591(4) 1 calc PR A 2
H61B H 0.4722 0.3951 0.2402 0.122 Uiso 0.591(4) 1 calc PR A 2
H61C H 0.4904 0.4623 0.2729 0.122 Uiso 0.591(4) 1 calc PR A 2
C62 C 0.22501(7) 0.6455(2) 0.28748(8) 0.0342(6) Uani 1 1 d . . .
H62A H 0.2363 0.6295 0.3121 0.041 Uiso 1 1 calc R . .
H62B H 0.2184 0.5818 0.2748 0.041 Uiso 1 1 calc R . .
C63 C 0.19390(8) 0.7085(2) 0.28779(8) 0.0372(6) Uani 1 1 d . . .
H63A H 0.1857 0.7366 0.2638 0.045 Uiso 1 1 calc R . .
H63B H 0.1753 0.6666 0.2942 0.045 Uiso 1 1 calc R . .
C64 C 0.17301(10) 0.8488(3) 0.31404(11) 0.0566(9) Uani 1 1 d . . .
H64A H 0.1674 0.8882 0.2922 0.085 Uiso 1 1 calc R . .
H64B H 0.1784 0.8942 0.3344 0.085 Uiso 1 1 calc R . .
H64C H 0.1533 0.8068 0.3166 0.085 Uiso 1 1 calc R . .
C65 C 0.28844(7) 0.8118(2) 0.23241(7) 0.0299(6) Uani 1 1 d . . .
H65A H 0.2968 0.8209 0.2099 0.036 Uiso 1 1 calc R . .
H65B H 0.2631 0.8162 0.2271 0.036 Uiso 1 1 calc R . .
C66 C 0.30240(7) 0.89609(19) 0.25760(7) 0.0272(5) Uani 1 1 d . . .
C67 C 0.33441(7) 0.9387(2) 0.25662(7) 0.0293(6) Uani 1 1 d . . .
C68 C 0.34586(7) 1.0220(2) 0.27745(7) 0.0281(6) Uani 1 1 d . . .
H68 H 0.3677 1.0503 0.2764 0.034 Uiso 1 1 calc R . .
C69 C 0.32570(7) 1.06422(19) 0.29967(7) 0.0267(5) Uani 1 1 d . . .
C70 C 0.29429(7) 1.0197(2) 0.30164(7) 0.0304(6) Uani 1 1 d . . .
C71 C 0.28280(7) 0.9361(2) 0.28080(7) 0.0297(6) Uani 1 1 d . . .
H71 H 0.2614 0.9063 0.2825 0.036 Uiso 1 1 calc R . .
C72 C 0.37948(8) 0.9524(2) 0.22265(8) 0.0404(7) Uani 1 1 d . . .
H72A H 0.3992 0.9604 0.2424 0.048 Uiso 1 1 calc R . .
H72B H 0.3706 1.0198 0.2150 0.048 Uiso 1 1 calc R . .
C73 C 0.39055(9) 0.8984(3) 0.19234(9) 0.0494(8) Uani 1 1 d . . .
H73A H 0.4119 0.9289 0.1871 0.059 Uiso 1 1 calc R . .
H73B H 0.3952 0.8271 0.1986 0.059 Uiso 1 1 calc R . .
C74 C 0.3733(2) 0.8588(7) 0.13305(15) 0.141(3) Uani 1 1 d . . .
H74A H 0.3544 0.8673 0.1129 0.212 Uiso 1 1 calc R . .
H74B H 0.3773 0.7872 0.1378 0.212 Uiso 1 1 calc R . .
H74C H 0.3942 0.8894 0.1275 0.212 Uiso 1 1 calc R . .
C75 C 0.24203(8) 1.0328(3) 0.32425(9) 0.0424(7) Uani 1 1 d . . .
H75A H 0.2424 0.9618 0.3319 0.051 Uiso 1 1 calc R . .
H75B H 0.2280 1.0376 0.3001 0.051 Uiso 1 1 calc R . .
C76 C 0.22683(9) 1.0965(3) 0.34926(9) 0.0487(8) Uani 1 1 d . . .
H76A H 0.2272 1.1676 0.3418 0.058 Uiso 1 1 calc R . .
H76B H 0.2026 1.0768 0.3484 0.058 Uiso 1 1 calc R . .
C77 C 0.22906(12) 1.1316(4) 0.40977(11) 0.0739(13) Uani 1 1 d . . .
H77A H 0.2255 1.2031 0.4044 0.111 Uiso 1 1 calc R . .
H77B H 0.2437 1.1238 0.4332 0.111 Uiso 1 1 calc R . .
H77C H 0.2068 1.0992 0.4098 0.111 Uiso 1 1 calc R . .
C78 C 0.33676(7) 1.1603(2) 0.31979(7) 0.0286(6) Uani 1 1 d . . .
H78A H 0.3159 1.1966 0.3236 0.034 Uiso 1 1 calc R . .
H78B H 0.3487 1.2032 0.3048 0.034 Uiso 1 1 calc R . .
C79 C 0.35052(11) 0.6900(3) 0.42319(10) 0.0580(10) Uani 1 1 d . . .
H79 H 0.3555 0.6969 0.4483 0.070 Uiso 1 1 calc R . .
C80 C 0.32265(12) 0.6352(3) 0.40782(12) 0.0633(11) Uani 1 1 d . . .
H80 H 0.3084 0.6036 0.4219 0.076 Uiso 1 1 calc R . .
C81 C 0.31562(11) 0.6267(3) 0.37143(12) 0.0613(10) Uani 1 1 d . . .
H81 H 0.2962 0.5896 0.3601 0.074 Uiso 1 1 calc R . .
C82 C 0.33681(10) 0.6719(3) 0.35147(10) 0.0515(9) Uani 1 1 d . . .
H82 H 0.3321 0.6656 0.3264 0.062 Uiso 1 1 calc R . .
C83 C 0.36478(9) 0.7262(2) 0.36775(8) 0.0415(7) Uani 1 1 d . . .
C84 C 0.38804(9) 0.7768(2) 0.34768(8) 0.0422(7) Uani 1 1 d . . .
C85 C 0.39348(10) 0.7442(3) 0.31531(9) 0.0579(10) Uani 1 1 d . . .
H85 H 0.3825 0.6851 0.3050 0.069 Uiso 1 1 calc R . .
C86 C 0.41527(11) 0.7984(4) 0.29768(11) 0.0710(12) Uani 1 1 d . . .
H86 H 0.4191 0.7766 0.2751 0.085 Uiso 1 1 calc R . .
C87 C 0.43108(11) 0.8824(4) 0.31266(12) 0.0667(11) Uani 1 1 d . . .
H87 H 0.4454 0.9207 0.3004 0.080 Uiso 1 1 calc R . .
C88 C 0.42616(9) 0.9109(3) 0.34542(13) 0.0592(10) Uani 1 1 d . . .
H88 H 0.4377 0.9684 0.3563 0.071 Uiso 1 1 calc R . .
C89 C 0.40082(10) 0.8900(3) 0.39751(10) 0.0567(9) Uani 1 1 d . . .
H89A H 0.3790 0.9273 0.3960 0.068 Uiso 1 1 calc R . .
H89B H 0.4199 0.9347 0.4082 0.068 Uiso 1 1 calc R . .
C90 C 0.40042(11) 0.7979(3) 0.42014(10) 0.0612(10) Uani 1 1 d . . .
H90A H 0.4222 0.7603 0.4216 0.073 Uiso 1 1 calc R . .
H90B H 0.3979 0.8172 0.4445 0.073 Uiso 1 1 calc R . .
C91 C 0.49466(13) 0.7326(3) 0.37139(11) 0.0638(11) Uani 1 1 d . . .
C92 C 0.52726(12) 0.7471(4) 0.36109(11) 0.0729(12) Uani 1 1 d . . .
H92A H 0.5273 0.7135 0.3384 0.109 Uiso 1 1 calc R . .
H92B H 0.5454 0.7188 0.3792 0.109 Uiso 1 1 calc R . .
H92C H 0.5314 0.8190 0.3586 0.109 Uiso 1 1 calc R . .
C93 C 0.2872(3) 0.8658(5) 0.3919(2) 0.132(3) Uani 1 1 d . . .
C94 C 0.2515(2) 0.8282(7) 0.3934(3) 0.196(6) Uani 1 1 d . . .
H94A H 0.2422 0.7929 0.3713 0.294 Uiso 1 1 calc R . .
H94B H 0.2366 0.8851 0.3964 0.294 Uiso 1 1 calc R . .
H94C H 0.2525 0.7821 0.4135 0.294 Uiso 1 1 calc R . .
C60A C 0.4297(3) 0.5380(8) 0.2447(3) 0.0474(12) Uani 0.409(4) 1 d P A 1
H60C H 0.4452 0.5657 0.2296 0.057 Uiso 0.409(4) 1 calc PR A 1
H60D H 0.4364 0.5676 0.2687 0.057 Uiso 0.409(4) 1 calc PR A 1
O18A O 0.4338(2) 0.4328(8) 0.2470(2) 0.0721(15) Uani 0.409(4) 1 d P A 1
C61A C 0.4332(3) 0.3803(11) 0.2141(3) 0.0815(19) Uani 0.409(4) 1 d P A 1
H61D H 0.4149 0.4075 0.1959 0.122 Uiso 0.409(4) 1 calc PR A 1
H61E H 0.4290 0.3088 0.2175 0.122 Uiso 0.409(4) 1 calc PR A 1
H61F H 0.4554 0.3887 0.2066 0.122 Uiso 0.409(4) 1 calc PR A 1
C9A C 0.4436(4) 1.1554(12) 0.2350(3) 0.070(2) Uani 0.415(11) 1 d P B 2
H9AA H 0.4219 1.1923 0.2292 0.105 Uiso 0.415(11) 1 calc PR B 2
H9AB H 0.4435 1.0998 0.2183 0.105 Uiso 0.415(11) 1 calc PR B 2
H9AC H 0.4627 1.2006 0.2334 0.105 Uiso 0.415(11) 1 calc PR B 2

loop_
_atom_site_aniso_label
_atom_site_aniso_U_11
_atom_site_aniso_U_22
_atom_site_aniso_U_33
_atom_site_aniso_U_23
_atom_site_aniso_U_13
_atom_site_aniso_U_12
P1 0.0598(6) 0.0807(7) 0.0385(5) -0.0148(5) 0.0095(4) 0.0012(5)
P2 0.0863(11) 0.0811(11) 0.0504(8) 0.000 0.0118(7) 0.000
P3 0.149(3) 0.109(2) 0.0767(18) -0.0157(17) -0.004(2) 0.050(2)
F1 0.174(4) 0.152(3) 0.0560(16) 0.0013(19) 0.0010(19) -0.082(3)
F2 0.0680(19) 0.132(3) 0.202(4) -0.020(3) -0.012(2) 0.033(2)
F3 0.102(2) 0.228(5) 0.0600(17) 0.001(2) 0.0194(16) -0.049(3)
F4 0.095(2) 0.125(3) 0.174(4) -0.031(3) -0.036(2) 0.032(2)
F5 0.0930(19) 0.098(2) 0.0732(16) -0.0349(15) 0.0194(14) -0.0187(16)
F6 0.107(2) 0.135(3) 0.0781(19) -0.051(2) 0.0098(16) -0.011(2)
F7 0.090(2) 0.283(7) 0.096(2) -0.049(3) 0.0129(19) -0.030(3)
F8 0.224(5) 0.111(3) 0.122(3) -0.030(2) 0.070(3) 0.011(3)
F9 0.163(3) 0.119(3) 0.0585(16) -0.0148(17) 0.0091(18) 0.022(2)
F10 0.222(10) 0.115(6) 0.086(5) -0.013(4) -0.037(5) 0.040(6)
F11 0.247(12) 0.093(5) 0.108(6) -0.019(4) -0.006(7) 0.043(6)
F12 0.163(8) 0.135(7) 0.218(10) -0.076(7) -0.077(8) 0.093(7)
F13 0.101(4) 0.136(6) 0.080(4) -0.029(4) 0.003(3) 0.028(4)
F14 0.124(6) 0.223(10) 0.128(6) -0.107(7) 0.051(5) -0.014(6)
F15 0.144(8) 0.177(10) 0.145(8) 0.016(7) 0.039(7) 0.002(7)
O1 0.0355(11) 0.0564(13) 0.0243(9) 0.0002(9) 0.0065(8) -0.0079(9)
O2 0.083(2) 0.115(3) 0.0473(15) -0.0341(17) 0.0341(14) -0.0382(19)
O3 0.0385(11) 0.0613(14) 0.0293(10) 0.0112(10) 0.0125(9) 0.0103(10)
O4 0.086(2) 0.089(2) 0.0537(16) -0.0147(15) 0.0317(15) -0.0239(17)
O5 0.0375(10) 0.0336(10) 0.0293(10) 0.0053(8) 0.0080(8) 0.0005(8)
O6 0.0482(12) 0.0522(13) 0.0316(11) 0.0006(9) 0.0119(9) -0.0070(10)
O7 0.0578(14) 0.0395(12) 0.0449(12) 0.0119(10) 0.0241(11) 0.0055(10)
O8 0.106(2) 0.090(2) 0.0555(17) 0.0104(16) 0.0324(17) -0.0142(19)
O9 0.0328(10) 0.0353(11) 0.0378(11) -0.0035(9) 0.0069(8) -0.0059(8)
O10 0.0380(11) 0.0417(12) 0.0486(12) 0.0113(10) 0.0081(9) -0.0024(9)
O11 0.0331(10) 0.0404(11) 0.0358(11) -0.0036(9) 0.0074(8) -0.0073(8)
O12 0.0374(13) 0.118(2) 0.0429(13) 0.0029(15) 0.0082(10) -0.0144(14)
O13 0.0325(11) 0.0644(15) 0.0324(11) -0.0006(10) 0.0043(8) -0.0020(10)
O14 0.0381(13) 0.0679(19) 0.110(2) -0.0245(17) 0.0053(14) 0.0007(12)
O15 0.0316(10) 0.0529(13) 0.0301(10) 0.0006(9) 0.0029(8) -0.0022(9)
O16 0.0397(13) 0.0620(16) 0.0726(17) 0.0168(13) 0.0156(12) 0.0052(11)
O17 0.0384(11) 0.0409(12) 0.0472(12) 0.0137(10) 0.0152(9) 0.0090(9)
O18 0.058(3) 0.104(5) 0.056(3) 0.013(3) 0.014(2) 0.017(3)
O19 0.0378(11) 0.0264(10) 0.0447(11) 0.0052(8) 0.0111(9) 0.0046(8)
O20 0.0433(13) 0.0492(14) 0.0718(16) -0.0249(12) 0.0090(11) 0.0050(10)
O21 0.0447(12) 0.0327(11) 0.0508(12) -0.0132(9) 0.0230(10) -0.0060(9)
O22 0.101(3) 0.156(4) 0.0457(16) -0.031(2) 0.0033(16) 0.047(2)
O23 0.0430(12) 0.0534(14) 0.0532(13) -0.0246(11) 0.0235(10) -0.0139(10)
O24 0.0580(16) 0.142(3) 0.0441(14) -0.0192(17) 0.0143(12) 0.0251(18)
N1 0.0573(17) 0.0438(15) 0.0322(13) 0.0007(11) 0.0014(12) 0.0069(13)
N2 0.0434(15) 0.0340(14) 0.0528(16) -0.0012(12) -0.0074(12) -0.0001(11)
N3 0.073(3) 0.068(2) 0.091(3) 0.014(2) -0.005(2) 0.017(2)
N4 0.079(3) 0.053(3) 0.174(5) 0.005(3) -0.016(3) 0.003(2)
C1 0.0355(14) 0.0208(12) 0.0263(13) -0.0012(10) 0.0037(11) 0.0022(10)
C2 0.0371(15) 0.0268(13) 0.0244(13) -0.0010(10) 0.0062(11) -0.0015(11)
C3 0.0322(14) 0.0283(14) 0.0276(13) -0.0009(11) 0.0036(11) -0.0020(11)
C4 0.0366(14) 0.0227(13) 0.0270(13) -0.0004(10) 0.0038(11) 0.0022(11)
C5 0.0401(15) 0.0286(14) 0.0266(13) 0.0035(11) 0.0104(11) 0.0056(11)
C6 0.0302(13) 0.0261(13) 0.0324(14) 0.0020(11) 0.0049(11) 0.0033(11)
C7 0.0373(15) 0.0451(17) 0.0318(15) -0.0019(13) 0.0089(12) -0.0110(13)
C8 0.050(2) 0.082(3) 0.0381(17) -0.0009(18) 0.0145(15) -0.0222(19)
C9 0.096(7) 0.082(6) 0.039(3) -0.014(4) 0.031(4) -0.032(5)
C10 0.0407(18) 0.075(2) 0.0397(17) 0.0034(17) 0.0142(14) 0.0014(16)
C11 0.049(2) 0.072(3) 0.0437(19) 0.0018(17) 0.0163(15) -0.0022(17)
C12 0.086(3) 0.143(5) 0.053(2) -0.029(3) 0.035(2) -0.039(3)
C13 0.0419(15) 0.0260(14) 0.0238(13) -0.0010(10) 0.0036(11) -0.0010(11)
C14 0.0360(14) 0.0269(13) 0.0199(12) -0.0021(10) -0.0030(10) -0.0006(11)
C15 0.0345(14) 0.0296(14) 0.0198(12) -0.0010(10) -0.0020(10) -0.0073(11)
C16 0.0332(14) 0.0276(13) 0.0249(13) -0.0037(11) 0.0013(10) -0.0022(11)
C17 0.0363(14) 0.0267(13) 0.0202(12) -0.0021(10) -0.0026(10) -0.0045(11)
C18 0.0418(15) 0.0301(14) 0.0236(13) 0.0011(11) 0.0057(11) -0.0032(12)
C19 0.0407(15) 0.0299(14) 0.0262(13) -0.0009(11) 0.0059(11) 0.0023(12)
C20 0.0332(15) 0.0403(16) 0.0345(15) 0.0024(12) 0.0047(12) -0.0005(12)
C21 0.0357(16) 0.0531(19) 0.0407(17) 0.0042(14) 0.0077(13) -0.0042(14)
C22 0.058(2) 0.072(3) 0.0408(18) 0.0069(17) 0.0215(16) 0.0025(19)
C23 0.070(2) 0.059(2) 0.062(2) 0.0175(19) 0.037(2) 0.0145(19)
C24 0.069(3) 0.072(3) 0.073(3) 0.025(2) 0.037(2) 0.013(2)
C25 0.131(5) 0.105(4) 0.066(3) 0.020(3) 0.051(3) 0.000(4)
C26 0.0381(15) 0.0282(14) 0.0236(12) 0.0019(11) -0.0001(11) -0.0007(11)
C27 0.0353(14) 0.0239(13) 0.0226(12) 0.0049(10) 0.0007(10) 0.0013(11)
C28 0.0349(14) 0.0279(14) 0.0259(13) 0.0027(11) 0.0054(11) 0.0026(11)
C29 0.0302(13) 0.0273(13) 0.0282(13) 0.0053(11) 0.0012(11) -0.0002(11)
C30 0.0353(14) 0.0242(13) 0.0222(12) 0.0041(10) -0.0006(10) 0.0017(11)
C31 0.0340(14) 0.0300(14) 0.0252(13) 0.0020(11) 0.0028(11) 0.0028(11)
C32 0.0321(14) 0.0276(13) 0.0236(12) 0.0060(10) 0.0023(10) -0.0001(11)
C33 0.0367(15) 0.0350(15) 0.0334(14) 0.0027(12) 0.0063(12) 0.0025(12)
C34 0.0329(15) 0.0386(16) 0.0422(16) 0.0085(13) 0.0044(12) 0.0019(12)
C35 0.0495(19) 0.055(2) 0.054(2) -0.0029(17) 0.0202(16) -0.0145(16)
C36 0.0402(17) 0.060(2) 0.0329(15) -0.0007(14) 0.0086(13) -0.0068(15)
C37 0.0465(19) 0.077(3) 0.0432(18) 0.0063(18) 0.0101(15) -0.0140(18)
C38 0.049(2) 0.174(6) 0.065(3) -0.010(3) 0.019(2) -0.033(3)
C39 0.0357(14) 0.0264(14) 0.0273(13) 0.0003(11) -0.0005(11) 0.0017(11)
C40 0.0362(14) 0.0241(13) 0.0250(13) -0.0003(10) -0.0002(11) 0.0022(11)
C41 0.0320(14) 0.0305(14) 0.0316(14) -0.0034(11) 0.0015(11) 0.0022(11)
C42 0.0385(15) 0.0304(14) 0.0256(13) 0.0002(11) 0.0060(11) 0.0026(11)
C43 0.0340(14) 0.0194(12) 0.0265(13) -0.0005(10) 0.0005(11) 0.0042(10)
C44 0.0310(14) 0.0242(13) 0.0312(14) -0.0005(11) 0.0010(11) 0.0018(10)
C45 0.0369(14) 0.0256(13) 0.0247(13) -0.0003(10) 0.0036(11) -0.0007(11)
C46 0.0412(17) 0.057(2) 0.0413(17) 0.0002(15) 0.0100(14) -0.0059(15)
C47 0.0412(18) 0.060(2) 0.057(2) -0.0126(18) 0.0131(16) -0.0127(16)
C48 0.082(4) 0.091(4) 0.132(5) 0.009(4) -0.013(3) 0.000(3)
C49 0.0404(17) 0.0468(18) 0.0395(16) 0.0063(14) 0.0098(13) -0.0018(14)
C50 0.0379(17) 0.058(2) 0.0447(18) 0.0003(16) 0.0056(14) -0.0100(15)
C51 0.058(3) 0.109(4) 0.123(4) 0.058(4) 0.043(3) 0.030(3)
C52 0.0385(14) 0.0228(13) 0.0232(13) -0.0011(10) 0.0012(11) -0.0011(11)
C53 0.0335(14) 0.0219(12) 0.0212(12) -0.0011(10) -0.0028(10) -0.0014(10)
C54 0.0334(14) 0.0273(14) 0.0253(13) -0.0021(10) 0.0010(10) 0.0011(11)
C55 0.0384(15) 0.0248(13) 0.0232(12) -0.0003(10) 0.0029(11) -0.0043(11)
C56 0.0368(14) 0.0203(13) 0.0211(12) -0.0011(10) -0.0018(10) -0.0034(10)
C57 0.0335(14) 0.0218(13) 0.0274(13) -0.0039(10) 0.0004(11) 0.0000(10)
C58 0.0318(13) 0.0254(13) 0.0241(12) -0.0004(10) 0.0012(10) -0.0039(11)
C59 0.0505(19) 0.0460(18) 0.0453(18) 0.0097(14) 0.0222(15) 0.0061(15)
C60 0.044(3) 0.051(3) 0.050(3) 0.013(3) 0.018(3) 0.010(2)
C61 0.073(4) 0.105(5) 0.065(4) 0.017(4) 0.011(3) 0.002(4)
C62 0.0342(15) 0.0321(15) 0.0364(15) 0.0013(12) 0.0072(12) -0.0021(12)
C63 0.0348(15) 0.0361(16) 0.0398(16) -0.0023(13) 0.0043(12) -0.0018(12)
C64 0.055(2) 0.048(2) 0.072(2) -0.0070(18) 0.0246(19) 0.0092(16)
C65 0.0389(15) 0.0234(13) 0.0252(13) 0.0005(10) 0.0001(11) 0.0002(11)
C66 0.0353(14) 0.0190(12) 0.0260(13) 0.0038(10) 0.0018(10) 0.0024(10)
C67 0.0347(14) 0.0248(13) 0.0288(13) 0.0002(11) 0.0069(11) 0.0031(11)
C68 0.0293(13) 0.0250(13) 0.0299(13) 0.0013(11) 0.0053(11) -0.0002(10)
C69 0.0318(13) 0.0222(13) 0.0248(12) 0.0019(10) 0.0012(10) -0.0001(10)
C70 0.0363(15) 0.0287(14) 0.0272(13) -0.0027(11) 0.0086(11) 0.0001(11)
C71 0.0341(14) 0.0252(13) 0.0293(13) 0.0006(11) 0.0040(11) -0.0052(11)
C72 0.0427(17) 0.0415(17) 0.0402(16) -0.0044(13) 0.0160(13) -0.0032(13)
C73 0.0499(19) 0.057(2) 0.0444(18) -0.0066(16) 0.0160(15) 0.0070(16)
C74 0.155(6) 0.207(9) 0.061(3) -0.056(4) 0.016(4) 0.044(6)
C75 0.0372(16) 0.0502(19) 0.0413(17) -0.0017(14) 0.0107(13) 0.0036(14)
C76 0.0443(18) 0.057(2) 0.0474(18) -0.0096(16) 0.0156(15) 0.0027(15)
C77 0.068(3) 0.103(4) 0.059(2) -0.026(2) 0.031(2) -0.006(2)
C78 0.0345(14) 0.0234(13) 0.0270(13) -0.0009(10) 0.0033(11) 0.0012(11)
C79 0.072(3) 0.054(2) 0.048(2) 0.0119(17) 0.0125(18) 0.0185(19)
C80 0.076(3) 0.041(2) 0.079(3) 0.0207(19) 0.029(2) 0.0055(19)
C81 0.069(2) 0.0372(19) 0.079(3) -0.0083(18) 0.018(2) -0.0111(17)
C82 0.060(2) 0.0415(18) 0.0511(19) -0.0173(16) 0.0058(16) -0.0150(16)
C83 0.0543(19) 0.0307(15) 0.0364(16) -0.0068(13) 0.0005(14) -0.0038(13)
C84 0.0499(18) 0.0394(17) 0.0329(15) -0.0023(13) -0.0041(13) -0.0086(14)
C85 0.062(2) 0.069(2) 0.0408(18) -0.0081(17) 0.0042(16) -0.0188(19)
C86 0.066(3) 0.097(3) 0.049(2) 0.006(2) 0.0090(19) -0.013(2)
C87 0.060(2) 0.068(3) 0.072(3) 0.018(2) 0.008(2) -0.006(2)
C88 0.0421(19) 0.0361(18) 0.095(3) 0.0122(19) 0.0003(19) -0.0057(15)
C89 0.059(2) 0.0444(19) 0.059(2) -0.0187(17) -0.0106(17) -0.0062(16)
C90 0.063(2) 0.075(3) 0.0377(18) -0.0145(18) -0.0118(16) -0.003(2)
C91 0.078(3) 0.047(2) 0.056(2) 0.0050(18) -0.013(2) 0.017(2)
C92 0.084(3) 0.081(3) 0.050(2) 0.002(2) 0.002(2) 0.011(2)
C93 0.159(7) 0.051(3) 0.162(7) 0.007(4) -0.033(6) 0.020(4)
C94 0.111(6) 0.142(7) 0.309(14) 0.138(9) -0.032(7) -0.021(5)
C60A 0.044(3) 0.051(3) 0.050(3) 0.013(3) 0.018(3) 0.010(2)
O18A 0.058(3) 0.104(5) 0.056(3) 0.013(3) 0.014(2) 0.017(3)
C61A 0.073(4) 0.105(5) 0.065(4) 0.017(4) 0.011(3) 0.002(4)
C9A 0.096(7) 0.082(6) 0.039(3) -0.014(4) 0.031(4) -0.032(5)

loop_
_atom_type_symbol
_atom_type_description
_atom_type_scat_dispersion_real
_atom_type_scat_dispersion_imag
_atom_type_scat_source
C C 0.0181 0.0091 'International Tables Vol C Tables 4.2.6.8 and 6.1.1.4'
H H 0.0000 0.0000 'International Tables Vol C Tables 4.2.6.8 and 6.1.1.4'
F F 0.0727 0.0534 'International Tables Vol C Tables 4.2.6.8 and 6.1.1.4'
N N 0.0311 0.0180 'International Tables Vol C Tables 4.2.6.8 and 6.1.1.4'
O O 0.0492 0.0322 'International Tables Vol C Tables 4.2.6.8 and 6.1.1.4'
P P 0.2955 0.4335 'International Tables Vol C Tables 4.2.6.8 and 6.1.1.4'

loop_
_geom_angle_atom_site_label_1
_geom_angle_atom_site_label_2
_geom_angle_atom_site_label_3
_geom_angle
_geom_angle_site_symmetry_1
_geom_angle_site_symmetry_3
F2 P1 F3 93.2(3) . .
F2 P1 F1 91.1(3) . .
F3 P1 F1 175.5(3) . .
F2 P1 F5 92.1(2) . .
F3 P1 F5 90.5(2) . .
F1 P1 F5 90.69(17) . .
F2 P1 F6 89.8(2) . .
F3 P1 F6 88.8(2) . .
F1 P1 F6 89.9(2) . .
F5 P1 F6 177.99(18) . .
F2 P1 F4 179.4(3) . .
F3 P1 F4 86.2(3) . .
F1 P1 F4 89.5(3) . .
F5 P1 F4 87.6(2) . .
F6 P1 F4 90.4(2) . .
F7 P2 F7 178.7(5) . 2_655
F7 P2 F8 92.3(3) . 2_655
F7 P2 F8 88.5(3) 2_655 2_655
F7 P2 F8 88.6(3) . .
F7 P2 F8 92.3(3) 2_655 .
F8 P2 F8 95.7(4) 2_655 .
F7 P2 F9 90.1(3) . 2_655
F7 P2 F9 88.9(2) 2_655 2_655
F8 P2 F9 177.0(3) 2_655 2_655
F8 P2 F9 86.0(2) . 2_655
F7 P2 F9 88.9(2) . .
F7 P2 F9 90.1(3) 2_655 .
F8 P2 F9 86.0(2) 2_655 .
F8 P2 F9 177.1(3) . .
F9 P2 F9 92.5(3) 2_655 .
F10 P3 F12 176.3(5) . .
F10 P3 F15 89.2(6) . .
F12 P3 F15 91.1(7) . .
F10 P3 F11 90.4(4) . .
F12 P3 F11 93.2(5) . .
F15 P3 F11 93.4(7) . .
F10 P3 F14 96.4(7) . .
F12 P3 F14 83.2(7) . .
F15 P3 F14 174.3(7) . .
F11 P3 F14 87.1(6) . .
F10 P3 F13 88.5(4) . .
F12 P3 F13 87.9(4) . .
F15 P3 F13 88.9(5) . .
F11 P3 F13 177.5(6) . .
F14 P3 F13 90.8(4) . .
F10 P3 F15 81.9(5) . 7_566
F12 P3 F15 101.0(6) . 7_566
F15 P3 F15 45.9(6) . 7_566
F11 P3 F15 48.5(5) . 7_566
F14 P3 F15 135.3(4) . 7_566
F13 P3 F15 133.5(5) . 7_566
F15 F11 P3 80.7(6) 7_566 .
F15 F15 F11 99.8(11) 7_566 7_566
F15 F15 P3 84.0(9) 7_566 .
F11 F15 P3 168.0(9) 7_566 .
F15 F15 P3 50.1(7) 7_566 7_566
F11 F15 P3 50.8(5) 7_566 7_566
P3 F15 P3 134.1(6) . 7_566
C2 O1 C7 117.9(2) . .
C9 O2 C8 122.2(5) . .
C9 O2 C9A 33.8(6) . .
C8 O2 C9A 95.4(6) . .
C5 O3 C10 117.6(2) . .
C11 O4 C12 112.9(4) . .
C15 O5 C20 116.9(2) . .
C22 O6 C21 111.4(3) . .
C18 O7 C23 118.0(2) . .
C25 O8 C24 109.6(4) . .
C32 O9 C33 117.1(2) . .
C34 O10 C35 110.8(2) . .
C29 O11 C36 117.1(2) . .
C38 O12 C37 112.9(3) . .
C41 O13 C46 118.0(2) . .
C48 O14 C47 113.0(4) . .
C44 O15 C49 118.5(2) . .
C50 O16 C51 112.7(3) . .
C54 O17 C59 118.8(2) . .
C60 O18 C61 112.7(6) . .
C57 O19 C62 117.6(2) . .
C63 O20 C64 112.4(3) . .
C67 O21 C72 118.0(2) . .
C73 O22 C74 112.3(4) . .
C70 O23 C75 118.8(2) . .
C76 O24 C77 114.4(3) . .
C79 N1 C83 121.5(3) . .
C79 N1 C90 121.3(3) . .
C83 N1 C90 117.2(3) . .
C88 N2 C84 121.4(3) . .
C88 N2 C89 119.8(3) . .
C84 N2 C89 118.8(3) . .
C2 C1 C6 118.5(2) . .
C2 C1 C78 120.5(2) . .
C6 C1 C78 120.9(2) . .
O1 C2 C1 116.1(2) . .
O1 C2 C3 123.2(2) . .
C1 C2 C3 120.8(2) . .
C4 C3 C2 120.6(3) . .
C4 C3 H3 119.7 . .
C2 C3 H3 119.7 . .
C3 C4 C5 118.6(2) . .
C3 C4 C13 120.4(2) . .
C5 C4 C13 121.1(2) . .
O3 C5 C6 123.6(3) . .
O3 C5 C4 115.8(2) . .
C6 C5 C4 120.6(2) . .
C1 C6 C5 121.0(3) . .
C1 C6 H6 119.5 . .
C5 C6 H6 119.5 . .
O1 C7 C8 107.2(2) . .
O1 C7 H7A 110.3 . .
C8 C7 H7A 110.3 . .
O1 C7 H7B 110.3 . .
C8 C7 H7B 110.3 . .
H7A C7 H7B 108.5 . .
O2 C8 C7 108.2(3) . .
O2 C8 H8A 110.1 . .
C7 C8 H8A 110.1 . .
O2 C8 H8B 110.1 . .
C7 C8 H8B 110.1 . .
H8A C8 H8B 108.4 . .
O2 C9 H9A 109.5 . .
O2 C9 H9B 109.5 . .
O2 C9 H9C 109.5 . .
O3 C10 C11 108.2(3) . .
O3 C10 H10A 110.1 . .
C11 C10 H10A 110.1 . .
O3 C10 H10B 110.1 . .
C11 C10 H10B 110.1 . .
H10A C10 H10B 108.4 . .
O4 C11 C10 109.0(3) . .
O4 C11 H11A 109.9 . .
C10 C11 H11A 109.9 . .
O4 C11 H11B 109.9 . .
C10 C11 H11B 109.9 . .
H11A C11 H11B 108.3 . .
O4 C12 H12A 109.5 . .
O4 C12 H12B 109.5 . .
H12A C12 H12B 109.5 . .
O4 C12 H12C 109.5 . .
H12A C12 H12C 109.5 . .
H12B C12 H12C 109.5 . .
C4 C13 C14 114.6(2) . .
C4 C13 H13A 108.6 . .
C14 C13 H13A 108.6 . .
C4 C13 H13B 108.6 . .
C14 C13 H13B 108.6 . .
H13A C13 H13B 107.6 . .
C19 C14 C15 118.4(2) . .
C19 C14 C13 121.0(2) . .
C15 C14 C13 120.5(2) . .
O5 C15 C16 122.7(3) . .
O5 C15 C14 116.4(2) . .
C16 C15 C14 120.9(2) . .
C15 C16 C17 120.3(3) . .
C15 C16 H16 119.8 . .
C17 C16 H16 119.8 . .
C18 C17 C16 118.9(2) . .
C18 C17 C26 121.6(2) . .
C16 C17 C26 119.5(2) . .
O7 C18 C17 116.0(2) . .
O7 C18 C19 123.8(3) . .
C17 C18 C19 120.2(3) . .
C14 C19 C18 121.3(3) . .
C14 C19 H19 119.4 . .
C18 C19 H19 119.4 . .
O5 C20 C21 108.8(2) . .
O5 C20 H20A 109.9 . .
C21 C20 H20A 109.9 . .
O5 C20 H20B 109.9 . .
C21 C20 H20B 109.9 . .
H20A C20 H20B 108.3 . .
O6 C21 C20 110.0(3) . .
O6 C21 H21A 109.7 . .
C20 C21 H21A 109.7 . .
O6 C21 H21B 109.7 . .
C20 C21 H21B 109.7 . .
H21A C21 H21B 108.2 . .
O6 C22 H22A 109.5 . .
O6 C22 H22B 109.5 . .
H22A C22 H22B 109.5 . .
O6 C22 H22C 109.5 . .
H22A C22 H22C 109.5 . .
H22B C22 H22C 109.5 . .
O7 C23 C24 108.4(3) . .
O7 C23 H23A 110.0 . .
C24 C23 H23A 110.0 . .
O7 C23 H23B 110.0 . .
C24 C23 H23B 110.0 . .
H23A C23 H23B 108.4 . .
O8 C24 C23 108.7(4) . .
O8 C24 H24A 109.9 . .
C23 C24 H24A 109.9 . .
O8 C24 H24B 109.9 . .
C23 C24 H24B 109.9 . .
H24A C24 H24B 108.3 . .
O8 C25 H25A 109.5 . .
O8 C25 H25B 109.5 . .
H25A C25 H25B 109.5 . .
O8 C25 H25C 109.5 . .
H25A C25 H25C 109.5 . .
H25B C25 H25C 109.5 . .
C17 C26 C27 111.7(2) . .
C17 C26 H26A 109.3 . .
C27 C26 H26A 109.3 . .
C17 C26 H26B 109.3 . .
C27 C26 H26B 109.3 . .
H26A C26 H26B 107.9 . .
C28 C27 C32 118.7(2) . .
C28 C27 C26 120.4(2) . .
C32 C27 C26 121.0(2) . .
C27 C28 C29 121.3(3) . .
C27 C28 H28 119.3 . .
C29 C28 H28 119.3 . .
O11 C29 C28 123.6(2) . .
O11 C29 C30 116.3(2) . .
C28 C29 C30 120.1(2) . .
C31 C30 C29 118.4(2) . .
C31 C30 C39 120.5(2) . .
C29 C30 C39 120.9(2) . .
C30 C31 C32 121.4(3) . .
C30 C31 H31 119.3 . .
C32 C31 H31 119.3 . .
O9 C32 C27 116.2(2) . .
O9 C32 C31 123.7(2) . .
C27 C32 C31 120.1(2) . .
O9 C33 C34 108.8(2) . .
O9 C33 H33A 109.9 . .
C34 C33 H33A 109.9 . .
O9 C33 H33B 109.9 . .
C34 C33 H33B 109.9 . .
H33A C33 H33B 108.3 . .
O10 C34 C33 109.7(2) . .
O10 C34 H34A 109.7 . .
C33 C34 H34A 109.7 . .
O10 C34 H34B 109.7 . .
C33 C34 H34B 109.7 . .
H34A C34 H34B 108.2 . .
O10 C35 H35A 109.5 . .
O10 C35 H35B 109.5 . .
H35A C35 H35B 109.5 . .
O10 C35 H35C 109.5 . .
H35A C35 H35C 109.5 . .
H35B C35 H35C 109.5 . .
O11 C36 C37 109.0(3) . .
O11 C36 H36A 109.9 . .
C37 C36 H36A 109.9 . .
O11 C36 H36B 109.9 . .
C37 C36 H36B 109.9 . .
H36A C36 H36B 108.3 . .
O12 C37 C36 110.0(3) . .
O12 C37 H37A 109.7 . .
C36 C37 H37A 109.7 . .
O12 C37 H37B 109.7 . .
C36 C37 H37B 109.7 . .
H37A C37 H37B 108.2 . .
O12 C38 H38A 109.5 . .
O12 C38 H38B 109.5 . .
H38A C38 H38B 109.5 . .
O12 C38 H38C 109.5 . .
H38A C38 H38C 109.5 . .
H38B C38 H38C 109.5 . .
C40 C39 C30 116.7(2) . .
C40 C39 H39A 108.1 . .
C30 C39 H39A 108.1 . .
C40 C39 H39B 108.1 . .
C30 C39 H39B 108.1 . .
H39A C39 H39B 107.3 . .
C45 C40 C41 118.0(2) . .
C45 C40 C39 120.6(2) . .
C41 C40 C39 121.3(2) . .
O13 C41 C42 123.8(3) . .
O13 C41 C40 115.5(2) . .
C42 C41 C40 120.6(3) . .
C41 C42 C43 121.2(3) . .
C41 C42 H42 119.4 . .
C43 C42 H42 119.4 . .
C44 C43 C42 118.5(2) . .
C44 C43 C52 121.7(2) . .
C42 C43 C52 119.8(2) . .
O15 C44 C43 116.0(2) . .
O15 C44 C45 123.7(2) . .
C43 C44 C45 120.3(2) . .
C40 C45 C44 121.4(3) . .
C40 C45 H45 119.3 . .
C44 C45 H45 119.3 . .
O13 C46 C47 106.7(3) . .
O13 C46 H46A 110.4 . .
C47 C46 H46A 110.4 . .
O13 C46 H46B 110.4 . .
C47 C46 H46B 110.4 . .
H46A C46 H46B 108.6 . .
O14 C47 C46 110.0(3) . .
O14 C47 H47A 109.7 . .
C46 C47 H47A 109.7 . .
O14 C47 H47B 109.7 . .
C46 C47 H47B 109.7 . .
H47A C47 H47B 108.2 . .
O14 C48 H48A 109.5 . .
O14 C48 H48B 109.5 . .
H48A C48 H48B 109.5 . .
O14 C48 H48C 109.5 . .
H48A C48 H48C 109.5 . .
H48B C48 H48C 109.5 . .
O15 C49 C50 108.1(3) . .
O15 C49 H49A 110.1 . .
C50 C49 H49A 110.1 . .
O15 C49 H49B 110.1 . .
C50 C49 H49B 110.1 . .
H49A C49 H49B 108.4 . .
O16 C50 C49 109.1(3) . .
O16 C50 H50A 109.9 . .
C49 C50 H50A 109.9 . .
O16 C50 H50B 109.9 . .
C49 C50 H50B 109.9 . .
H50A C50 H50B 108.3 . .
O16 C51 H51A 109.5 . .
O16 C51 H51B 109.5 . .
H51A C51 H51B 109.5 . .
O16 C51 H51C 109.5 . .
H51A C51 H51C 109.5 . .
H51B C51 H51C 109.5 . .
C53 C52 C43 114.1(2) . .
C53 C52 H52A 108.7 . .
C43 C52 H52A 108.7 . .
C53 C52 H52B 108.7 . .
C43 C52 H52B 108.7 . .
H52A C52 H52B 107.6 . .
C58 C53 C54 118.7(2) . .
C58 C53 C52 120.4(2) . .
C54 C53 C52 120.8(2) . .
O17 C54 C55 123.8(2) . .
O17 C54 C53 116.4(2) . .
C55 C54 C53 119.7(3) . .
C56 C55 C54 121.5(2) . .
C56 C55 H55 119.3 . .
C54 C55 H55 119.3 . .
C55 C56 C57 118.9(2) . .
C55 C56 C65 120.1(2) . .
C57 C56 C65 121.0(2) . .
O19 C57 C56 116.0(2) . .
O19 C57 C58 124.1(2) . .
C56 C57 C58 119.9(2) . .
C53 C58 C57 121.2(2) . .
C53 C58 H58 119.4 . .
C57 C58 H58 119.4 . .
O17 C59 C60 112.3(3) . .
O17 C59 C60A 103.5(4) . .
C60 C59 C60A 34.6(4) . .
O17 C59 H59C 109.2 . .
C60 C59 H59C 109.2 . .
C60A C59 H59C 81.8 . .
O17 C59 H59D 109.2 . .
C60 C59 H59D 109.2 . .
C60A C59 H59D 139.9 . .
H59C C59 H59D 107.9 . .
O17 C59 H59A 111.1 . .
C60 C59 H59A 130.0 . .
C60A C59 H59A 111.1 . .
H59C C59 H59A 31.3 . .
H59D C59 H59A 78.2 . .
O17 C59 H59B 111.1 . .
C60 C59 H59B 76.9 . .
C60A C59 H59B 111.1 . .
H59C C59 H59B 132.9 . .
H59D C59 H59B 34.9 . .
H59A C59 H59B 109.0 . .
O18 C60 C59 111.7(6) . .
O18 C60 H60A 109.3 . .
C59 C60 H60A 109.3 . .
O18 C60 H60B 109.3 . .
C59 C60 H60B 109.3 . .
H60A C60 H60B 107.9 . .
O18 C61 H61A 109.5 . .
O18 C61 H61B 109.5 . .
H61A C61 H61B 109.5 . .
O18 C61 H61C 109.5 . .
H61A C61 H61C 109.5 . .
H61B C61 H61C 109.5 . .
O19 C62 C63 108.2(2) . .
O19 C62 H62A 110.1 . .
C63 C62 H62A 110.1 . .
O19 C62 H62B 110.1 . .
C63 C62 H62B 110.1 . .
H62A C62 H62B 108.4 . .
O20 C63 C62 110.1(2) . .
O20 C63 H63A 109.6 . .
C62 C63 H63A 109.6 . .
O20 C63 H63B 109.6 . .
C62 C63 H63B 109.6 . .
H63A C63 H63B 108.2 . .
O20 C64 H64A 109.5 . .
O20 C64 H64B 109.5 . .
H64A C64 H64B 109.5 . .
O20 C64 H64C 109.5 . .
H64A C64 H64C 109.5 . .
H64B C64 H64C 109.5 . .
C66 C65 C56 113.4(2) . .
C66 C65 H65A 108.9 . .
C56 C65 H65A 108.9 . .
C66 C65 H65B 108.9 . .
C56 C65 H65B 108.9 . .
H65A C65 H65B 107.7 . .
C71 C66 C67 118.6(2) . .
C71 C66 C65 120.7(2) . .
C67 C66 C65 120.7(2) . .
O21 C67 C68 123.0(2) . .
O21 C67 C66 116.4(2) . .
C68 C67 C66 120.6(2) . .
C69 C68 C67 120.7(2) . .
C69 C68 H68 119.6 . .
C67 C68 H68 119.6 . .
C68 C69 C70 118.7(2) . .
C68 C69 C78 120.6(2) . .
C70 C69 C78 120.6(2) . .
O23 C70 C69 115.2(2) . .
O23 C70 C71 124.1(3) . .
C69 C70 C71 120.6(2) . .
C66 C71 C70 120.7(3) . .
C66 C71 H71 119.7 . .
C70 C71 H71 119.7 . .
O21 C72 C73 107.9(3) . .
O21 C72 H72A 110.1 . .
C73 C72 H72A 110.1 . .
O21 C72 H72B 110.1 . .
C73 C72 H72B 110.1 . .
H72A C72 H72B 108.4 . .
O22 C73 C72 108.3(3) . .
O22 C73 H73A 110.0 . .
C72 C73 H73A 110.0 . .
O22 C73 H73B 110.0 . .
C72 C73 H73B 110.0 . .
H73A C73 H73B 108.4 . .
O22 C74 H74A 109.5 . .
O22 C74 H74B 109.5 . .
H74A C74 H74B 109.5 . .
O22 C74 H74C 109.5 . .
H74A C74 H74C 109.5 . .
H74B C74 H74C 109.5 . .
O23 C75 C76 108.9(3) . .
O23 C75 H75A 109.9 . .
C76 C75 H75A 109.9 . .
O23 C75 H75B 109.9 . .
C76 C75 H75B 109.9 . .
H75A C75 H75B 108.3 . .
O24 C76 C75 111.2(3) . .
O24 C76 H76A 109.4 . .
C75 C76 H76A 109.4 . .
O24 C76 H76B 109.4 . .
C75 C76 H76B 109.4 . .
H76A C76 H76B 108.0 . .
O24 C77 H77A 109.5 . .
O24 C77 H77B 109.5 . .
H77A C77 H77B 109.5 . .
O24 C77 H77C 109.5 . .
H77A C77 H77C 109.5 . .
H77B C77 H77C 109.5 . .
C69 C78 C1 115.0(2) . .
C69 C78 H78A 108.5 . .
C1 C78 H78A 108.5 . .
C69 C78 H78B 108.5 . .
C1 C78 H78B 108.5 . .
H78A C78 H78B 107.5 . .
N1 C79 C80 121.1(4) . .
N1 C79 H79 119.4 . .
C80 C79 H79 119.4 . .
C79 C80 C81 118.6(4) . .
C79 C80 H80 120.7 . .
C81 C80 H80 120.7 . .
C82 C81 C80 119.9(4) . .
C82 C81 H81 120.1 . .
C80 C81 H81 120.1 . .
C83 C82 C81 120.1(4) . .
C83 C82 H82 119.9 . .
C81 C82 H82 119.9 . .
N1 C83 C82 118.8(3) . .
N1 C83 C84 118.9(3) . .
C82 C83 C84 122.4(3) . .
N2 C84 C85 119.0(3) . .
N2 C84 C83 117.8(3) . .
C85 C84 C83 123.1(3) . .
C84 C85 C86 119.3(4) . .
C84 C85 H85 120.3 . .
C86 C85 H85 120.3 . .
C87 C86 C85 120.1(4) . .
C87 C86 H86 120.0 . .
C85 C86 H86 120.0 . .
C86 C87 C88 119.2(4) . .
C86 C87 H87 120.4 . .
C88 C87 H87 120.4 . .
N2 C88 C87 120.9(4) . .
N2 C88 H88 119.6 . .
C87 C88 H88 119.6 . .
N2 C89 C90 108.5(3) . .
N2 C89 H89A 110.0 . .
C90 C89 H89A 110.0 . .
N2 C89 H89B 110.0 . .
C90 C89 H89B 110.0 . .
H89A C89 H89B 108.4 . .
N1 C90 C89 108.1(3) . .
N1 C90 H90A 110.1 . .
C89 C90 H90A 110.1 . .
N1 C90 H90B 110.1 . .
C89 C90 H90B 110.1 . .
H90A C90 H90B 108.4 . .
N3 C91 C92 179.2(5) . .
C91 C92 H92A 109.5 . .
C91 C92 H92B 109.5 . .
H92A C92 H92B 109.5 . .
C91 C92 H92C 109.5 . .
H92A C92 H92C 109.5 . .
H92B C92 H92C 109.5 . .
N4 C93 C94 174.6(10) . .
C93 C94 H94A 109.5 . .
C93 C94 H94B 109.5 . .
H94A C94 H94B 109.5 . .
C93 C94 H94C 109.5 . .
H94A C94 H94C 109.5 . .
H94B C94 H94C 109.5 . .
O18A C60A C59 111.6(8) . .
O18A C60A H60C 109.3 . .
C59 C60A H60C 109.3 . .
O18A C60A H60D 109.3 . .
C59 C60A H60D 109.3 . .
H60C C60A H60D 108.0 . .
C60A O18A C61A 116.5(9) . .
O2 C9A H9AA 109.5 . .
O2 C9A H9AB 109.5 . .
H9AA C9A H9AB 109.5 . .
O2 C9A H9AC 109.5 . .
H9AA C9A H9AC 109.5 . .
H9AB C9A H9AC 109.5 . .

loop_
_geom_bond_atom_site_label_1
_geom_bond_atom_site_label_2
_geom_bond_distance
_geom_bond_site_symmetry_2
P1 F2 1.531(3) .
P1 F3 1.564(4) .
P1 F1 1.566(3) .
P1 F5 1.573(3) .
P1 F6 1.574(3) .
P1 F4 1.592(4) .
P2 F7 1.554(4) .
P2 F7 1.554(4) 2_655
P2 F8 1.567(4) 2_655
P2 F8 1.567(4) .
P2 F9 1.571(3) 2_655
P2 F9 1.571(3) .
P3 F10 1.561(8) .
P3 F12 1.565(10) .
P3 F15 1.571(11) .
P3 F11 1.599(9) .
P3 F14 1.601(9) .
P3 F13 1.614(8) .
P3 F15 2.037(12) 7_566
F11 F15 1.544(15) 7_566
F15 F15 1.47(2) 7_566
F15 F11 1.544(15) 7_566
F15 P3 2.037(12) 7_566
O1 C2 1.381(3) .
O1 C7 1.428(3) .
O2 C9 1.374(8) .
O2 C8 1.427(5) .
O2 C9A 1.629(13) .
O3 C5 1.379(3) .
O3 C10 1.415(4) .
O4 C11 1.391(5) .
O4 C12 1.397(5) .
O5 C15 1.381(3) .
O5 C20 1.427(4) .
O6 C22 1.422(4) .
O6 C21 1.422(4) .
O7 C18 1.372(3) .
O7 C23 1.423(4) .
O8 C25 1.407(5) .
O8 C24 1.412(6) .
O9 C32 1.379(3) .
O9 C33 1.426(3) .
O10 C34 1.417(4) .
O10 C35 1.423(4) .
O11 C29 1.373(3) .
O11 C36 1.429(4) .
O12 C38 1.381(5) .
O12 C37 1.407(4) .
O13 C41 1.383(3) .
O13 C46 1.428(4) .
O14 C48 1.398(6) .
O14 C47 1.402(5) .
O15 C44 1.378(3) .
O15 C49 1.424(4) .
O16 C50 1.415(5) .
O16 C51 1.416(5) .
O17 C54 1.378(3) .
O17 C59 1.431(4) .
O18 C60 1.385(10) .
O18 C61 1.390(10) .
O19 C57 1.370(3) .
O19 C62 1.426(3) .
O20 C63 1.408(4) .
O20 C64 1.415(4) .
O21 C67 1.382(3) .
O21 C72 1.420(4) .
O22 C73 1.368(5) .
O22 C74 1.416(6) .
O23 C70 1.367(3) .
O23 C75 1.412(4) .
O24 C76 1.398(5) .
O24 C77 1.401(4) .
N1 C79 1.336(5) .
N1 C83 1.355(4) .
N1 C90 1.489(5) .
N2 C88 1.339(5) .
N2 C84 1.357(4) .
N2 C89 1.447(5) .
N3 C91 1.143(6) .
N4 C93 1.159(10) .
C1 C2 1.390(4) .
C1 C6 1.391(4) .
C1 C78 1.518(4) .
C2 C3 1.397(4) .
C3 C4 1.391(4) .
C3 H3 0.9500 .
C4 C5 1.394(4) .
C4 C13 1.512(4) .
C5 C6 1.392(4) .
C6 H6 0.9500 .
C7 C8 1.497(4) .
C7 H7A 0.9900 .
C7 H7B 0.9900 .
C8 H8A 0.9900 .
C8 H8B 0.9900 .
C9 H9A 0.9800 .
C9 H9B 0.9800 .
C9 H9C 0.9800 .
C10 C11 1.497(5) .
C10 H10A 0.9900 .
C10 H10B 0.9900 .
C11 H11A 0.9900 .
C11 H11B 0.9900 .
C12 H12A 0.9800 .
C12 H12B 0.9800 .
C12 H12C 0.9800 .
C13 C14 1.524(4) .
C13 H13A 0.9900 .
C13 H13B 0.9900 .
C14 C19 1.388(4) .
C14 C15 1.398(4) .
C15 C16 1.393(4) .
C16 C17 1.402(4) .
C16 H16 0.9500 .
C17 C18 1.393(4) .
C17 C26 1.518(4) .
C18 C19 1.398(4) .
C19 H19 0.9500 .
C20 C21 1.496(4) .
C20 H20A 0.9900 .
C20 H20B 0.9900 .
C21 H21A 0.9900 .
C21 H21B 0.9900 .
C22 H22A 0.9800 .
C22 H22B 0.9800 .
C22 H22C 0.9800 .
C23 C24 1.514(5) .
C23 H23A 0.9900 .
C23 H23B 0.9900 .
C24 H24A 0.9900 .
C24 H24B 0.9900 .
C25 H25A 0.9800 .
C25 H25B 0.9800 .
C25 H25C 0.9800 .
C26 C27 1.523(4) .
C26 H26A 0.9900 .
C26 H26B 0.9900 .
C27 C28 1.388(4) .
C27 C32 1.389(4) .
C28 C29 1.394(4) .
C28 H28 0.9500 .
C29 C30 1.395(4) .
C30 C31 1.389(4) .
C30 C39 1.524(4) .
C31 C32 1.395(4) .
C31 H31 0.9500 .
C33 C34 1.499(4) .
C33 H33A 0.9900 .
C33 H33B 0.9900 .
C34 H34A 0.9900 .
C34 H34B 0.9900 .
C35 H35A 0.9800 .
C35 H35B 0.9800 .
C35 H35C 0.9800 .
C36 C37 1.488(5) .
C36 H36A 0.9900 .
C36 H36B 0.9900 .
C37 H37A 0.9900 .
C37 H37B 0.9900 .
C38 H38A 0.9800 .
C38 H38B 0.9800 .
C38 H38C 0.9800 .
C39 C40 1.511(4) .
C39 H39A 0.9900 .
C39 H39B 0.9900 .
C40 C45 1.390(4) .
C40 C41 1.401(4) .
C41 C42 1.389(4) .
C42 C43 1.394(4) .
C42 H42 0.9500 .
C43 C44 1.387(4) .
C43 C52 1.517(4) .
C44 C45 1.398(4) .
C45 H45 0.9500 .
C46 C47 1.509(5) .
C46 H46A 0.9900 .
C46 H46B 0.9900 .
C47 H47A 0.9900 .
C47 H47B 0.9900 .
C48 H48A 0.9800 .
C48 H48B 0.9800 .
C48 H48C 0.9800 .
C49 C50 1.500(5) .
C49 H49A 0.9900 .
C49 H49B 0.9900 .
C50 H50A 0.9900 .
C50 H50B 0.9900 .
C51 H51A 0.9800 .
C51 H51B 0.9800 .
C51 H51C 0.9800 .
C52 C53 1.515(4) .
C52 H52A 0.9900 .
C52 H52B 0.9900 .
C53 C58 1.390(4) .
C53 C54 1.397(4) .
C54 C55 1.396(4) .
C55 C56 1.384(4) .
C55 H55 0.9500 .
C56 C57 1.392(4) .
C56 C65 1.520(4) .
C57 C58 1.396(4) .
C58 H58 0.9500 .
C59 C60 1.454(7) .
C59 C60A 1.633(11) .
C59 H59C 0.9900 .
C59 H59D 0.9900 .
C59 H59A 0.9900 .
C59 H59B 0.9900 .
C60 H60A 0.9900 .
C60 H60B 0.9900 .
C61 H61A 0.9800 .
C61 H61B 0.9800 .
C61 H61C 0.9800 .
C62 C63 1.493(4) .
C62 H62A 0.9900 .
C62 H62B 0.9900 .
C63 H63A 0.9900 .
C63 H63B 0.9900 .
C64 H64A 0.9800 .
C64 H64B 0.9800 .
C64 H64C 0.9800 .
C65 C66 1.518(4) .
C65 H65A 0.9900 .
C65 H65B 0.9900 .
C66 C71 1.390(4) .
C66 C67 1.396(4) .
C67 C68 1.395(4) .
C68 C69 1.389(4) .
C68 H68 0.9500 .
C69 C70 1.393(4) .
C69 C78 1.517(4) .
C70 C71 1.398(4) .
C71 H71 0.9500 .
C72 C73 1.500(4) .
C72 H72A 0.9900 .
C72 H72B 0.9900 .
C73 H73A 0.9900 .
C73 H73B 0.9900 .
C74 H74A 0.9800 .
C74 H74B 0.9800 .
C74 H74C 0.9800 .
C75 C76 1.489(4) .
C75 H75A 0.9900 .
C75 H75B 0.9900 .
C76 H76A 0.9900 .
C76 H76B 0.9900 .
C77 H77A 0.9800 .
C77 H77B 0.9800 .
C77 H77C 0.9800 .
C78 H78A 0.9900 .
C78 H78B 0.9900 .
C79 C80 1.364(6) .
C79 H79 0.9500 .
C80 C81 1.377(6) .
C80 H80 0.9500 .
C81 C82 1.375(5) .
C81 H81 0.9500 .
C82 C83 1.373(5) .
C82 H82 0.9500 .
C83 C84 1.469(5) .
C84 C85 1.370(5) .
C85 C86 1.393(6) .
C85 H85 0.9500 .
C86 C87 1.358(7) .
C86 H86 0.9500 .
C87 C88 1.361(6) .
C87 H87 0.9500 .
C88 H88 0.9500 .
C89 C90 1.506(6) .
C89 H89A 0.9900 .
C89 H89B 0.9900 .
C90 H90A 0.9900 .
C90 H90B 0.9900 .
C91 C92 1.431(7) .
C92 H92A 0.9800 .
C92 H92B 0.9800 .
C92 H92C 0.9800 .
C93 C94 1.512(12) .
C94 H94A 0.9800 .
C94 H94B 0.9800 .
C94 H94C 0.9800 .
C60A O18A 1.413(16) .
C60A H60C 0.9900 .
C60A H60D 0.9900 .
O18A C61A 1.438(16) .
C61A H61D 0.9800 .
C61A H61E 0.9800 .
C61A H61F 0.9800 .
C9A H9AA 0.9800 .
C9A H9AB 0.9800 .
C9A H9AC 0.9800 .
